data_1550488
loop_
_publ_author_name
'li, qiuxia'
'Shi, Chao'
'Huang, Manli'
'Wei, Xing'
'Yan, Hong'
'Yang, Chuluo'
'Yuan, Aihua'

_publ_section_title
;
 B- and N-embedded color-tunable phosphorescent iridium complexes and
 B&#x2212;N lewis adducts with intriguing structural and optical changes
;
_journal_name_full 'Chemical Science'
_journal_paper_doi 10.1039/C8SC04252G
_journal_year 2019
_chemical_formula_sum 'C52 H35 B2 Cl2 Ir N2 O6'
_chemical_formula_weight 1068.56
_space_group_crystal_system triclinic
_space_group_IT_number 2
_space_group_name_Hall '-P 1'
_space_group_name_H-M_alt 'P -1'
_symmetry_space_group_name_Hall '-P 1'
_symmetry_space_group_name_H-M 'P -1'
_atom_sites_solution_hydrogens geom
_audit_creation_method SHELXL-2014/7
_audit_update_record
;
2018-08-03 deposited with the CCDC.
2019-01-18 downloaded from the CCDC.
;
_cell_angle_alpha 107.392(2)
_cell_angle_beta 96.416(2)
_cell_angle_gamma 111.677(2)
_cell_formula_units_Z 2
_cell_length_a 12.9285(11)
_cell_length_b 13.0934(11)
_cell_length_c 15.0271(12)
_cell_measurement_reflns_used 9946
_cell_measurement_temperature 296(2)
_cell_measurement_theta_max 27.77
_cell_measurement_theta_min 2.55
_cell_volume 2183.9(3)
_computing_structure_refinement 'SHELXL-2014/7 (Sheldrick, 2014)'
_diffrn_ambient_temperature 296(2)
_diffrn_measured_fraction_theta_full 0.991
_diffrn_measured_fraction_theta_max 0.991
_diffrn_measurement_device_type 'Bruker APEX-II CCD'
_diffrn_measurement_method '\f and \w scans'
_diffrn_radiation_type MoK\a
_diffrn_radiation_wavelength 0.71073
_diffrn_reflns_av_R_equivalents 0
_diffrn_reflns_av_unetI/netI 0.0464
_diffrn_reflns_Laue_measured_fraction_full 0.991
_diffrn_reflns_Laue_measured_fraction_max 0.991
_diffrn_reflns_number 7623
_diffrn_reflns_point_group_measured_fraction_full 0.991
_diffrn_reflns_point_group_measured_fraction_max 0.991
_diffrn_reflns_theta_full 24.998
_diffrn_reflns_theta_max 24.998
_diffrn_reflns_theta_min 2.551
_exptl_absorpt_coefficient_mu 3.235
_exptl_crystal_colour red
_exptl_crystal_density_diffrn 1.625
_exptl_crystal_description block
_exptl_crystal_F_000 1060.0
_exptl_crystal_size_max 0.21
_exptl_crystal_size_mid 0.19
_exptl_crystal_size_min 0.17
_platon_squeeze_details
;
;
_refine_diff_density_max 2.044
_refine_diff_density_min -0.994
_refine_diff_density_rms 0.124
_refine_ls_extinction_method none
_refine_ls_goodness_of_fit_ref 1.131
_refine_ls_hydrogen_treatment constr
_refine_ls_matrix_type full
_refine_ls_number_parameters 588
_refine_ls_number_reflns 7623
_refine_ls_number_restraints 0
_refine_ls_restrained_S_all 1.131
_refine_ls_R_factor_all 0.0439
_refine_ls_R_factor_gt 0.0367
_refine_ls_shift/su_max 0.000
_refine_ls_shift/su_mean 0.000
_refine_ls_structure_factor_coef Fsqd
_refine_ls_weighting_details 'w=1/[\s^2^(Fo^2^)+(0.0627P)^2^] where P=(Fo^2^+2Fc^2^)/3'
_refine_ls_weighting_scheme calc
_refine_ls_wR_factor_gt 0.1004
_refine_ls_wR_factor_ref 0.1036
_reflns_Friedel_coverage 0.000
_reflns_number_gt 6708
_reflns_number_total 7623
_reflns_threshold_expression 'I > 2\s(I)'
_cod_data_source_file c8sc04252g2.cif
_cod_data_source_block Ir-BB
_cod_database_code 1550488
_shelx_shelxl_version_number 2014/7
_shelx_space_group_comment
;
The symmetry employed for this shelxl refinement is uniquely defined
by the following loop, which should always be used as a source of
symmetry information in preference to the above space-group names.
They are only intended as comments.
;

loop_
_space_group_symop_operation_xyz
'x, y, z'
'-x, -y, -z'

loop_
_atom_site_label
_atom_site_type_symbol
_atom_site_fract_x
_atom_site_fract_y
_atom_site_fract_z
_atom_site_U_iso_or_equiv
_atom_site_adp_type
_atom_site_occupancy
_atom_site_site_symmetry_order
_atom_site_calc_flag
_atom_site_refinement_flags_posn
_atom_site_refinement_flags_adp
Ir01 Ir 0.55566(2) 0.24744(2) 0.78126(2) 0.02550(9) Uani 1 1 d . .
Cl2 Cl 0.9059(2) 0.7519(2) 0.96811(16) 0.0800(6) Uani 1 1 d . .
Cl1 Cl 0.9603(2) 0.6348(2) 0.79654(16) 0.0801(6) Uani 1 1 d . .
O11 O 0.5765(3) 0.4537(3) 0.6858(2) 0.0287(8) Uani 1 1 d . .
O2 O 0.7022(3) 0.3716(3) 0.8990(3) 0.0340(9) Uani 1 1 d . .
O1 O 0.6116(3) 0.1105(3) 0.7771(3) 0.0335(9) Uani 1 1 d . .
O12 O 0.2689(3) 0.0826(3) 0.7321(2) 0.0255(8) Uani 1 1 d . .
O13 O 0.1988(3) -0.0617(3) 0.3850(2) 0.0324(9) Uani 1 1 d . .
N00A N 0.6450(4) 0.2666(4) 0.6790(3) 0.0229(9) Uani 1 1 d . .
O10B O 0.3396(3) 0.6066(3) 0.8579(3) 0.0364(9) Uani 1 1 d . .
N00C N 0.4715(4) 0.2247(4) 0.8850(3) 0.0227(9) Uani 1 1 d . .
C4D C 0.4258(4) 0.1413(4) 0.6614(3) 0.0200(10) Uani 1 1 d . .
C6E C 0.4975(4) 0.3731(4) 0.7971(3) 0.0238(11) Uani 1 1 d . .
C00F C 0.4332(4) 0.3819(4) 0.8673(3) 0.0254(11) Uani 1 1 d . .
C00G C 0.5840(5) 0.1969(4) 0.5860(4) 0.0251(11) Uani 1 1 d . .
C00H C 0.4602(4) 0.1310(4) 0.5737(4) 0.0238(11) Uani 1 1 d . .
C00I C 0.2262(5) 0.0079(4) 0.5582(3) 0.0246(11) Uani 1 1 d . .
C00J C 0.4245(4) 0.3000(4) 0.9193(3) 0.0257(11) Uani 1 1 d . .
C00K C 0.1569(4) 0.0193(4) 0.7308(4) 0.0240(11) Uani 1 1 d . .
C00L C 0.3069(4) 0.0767(4) 0.6491(3) 0.0224(10) Uani 1 1 d . .
C00M C 0.4580(4) 0.5338(4) 0.7670(3) 0.0244(11) Uani 1 1 d . .
C00N C 0.7581(5) 0.3289(5) 0.6970(4) 0.0307(12) Uani 1 1 d . .
H00N H 0.7991 0.3750 0.7606 0.037 Uiso 1 1 calc R U
C00O C 0.3853(5) 0.0635(4) 0.4821(4) 0.0265(11) Uani 1 1 d . .
H00O H 0.4124 0.0583 0.4268 0.032 Uiso 1 1 calc R U
C00P C 0.6012(4) 0.5325(5) 0.6392(4) 0.0275(11) Uani 1 1 d . .
C00Q C 0.3832(5) 0.4605(4) 0.8893(4) 0.0277(11) Uani 1 1 d . .
H00Q H 0.3440 0.4643 0.9376 0.033 Uiso 1 1 calc R U
C00R C 0.2700(4) 0.0050(4) 0.4764(3) 0.0241(11) Uani 1 1 d . .
C00S C 0.0685(5) -0.0553(5) 0.6466(4) 0.0270(11) Uani 1 1 d . .
C00T C 0.3747(5) 0.2984(5) 0.9968(4) 0.0302(12) Uani 1 1 d . .
H00T H 0.3441 0.3521 1.0206 0.036 Uiso 1 1 calc R U
C00U C 0.0256(5) -0.1356(4) 0.4438(3) 0.0255(11) Uani 1 1 d . .
C00V C 0.7754(5) 0.3459(6) 0.9393(4) 0.0375(14) Uani 1 1 d . .
C00W C 0.6398(5) 0.1926(5) 0.5118(4) 0.0291(12) Uani 1 1 d . .
H00W H 0.5984 0.1451 0.4485 0.035 Uiso 1 1 calc R U
C00X C 0.5094(4) 0.4538(4) 0.7506(3) 0.0249(11) Uani 1 1 d . .
C00Y C 0.6712(5) 0.5178(5) 0.5763(4) 0.0330(13) Uani 1 1 d . .
H00Y H 0.6991 0.4607 0.5712 0.040 Uiso 1 1 calc R U
C00Z C 0.3936(4) 0.5336(5) 0.8366(4) 0.0283(12) Uani 1 1 d . .
C010 C 0.4666(5) 0.1437(5) 0.9260(4) 0.0333(13) Uani 1 1 d . .
H010 H 0.4978 0.0907 0.9017 0.040 Uiso 1 1 calc R U
C011 C 0.0820(5) -0.1286(4) 0.3688(4) 0.0279(11) Uani 1 1 d . .
C012 C 0.7588(5) 0.2603(5) 0.5332(4) 0.0343(13) Uani 1 1 d . .
H012 H 0.7971 0.2586 0.4843 0.041 Uiso 1 1 calc R U
C013 C 0.3477(5) 0.6868(5) 0.8135(4) 0.0320(12) Uani 1 1 d . .
C014 C 0.5588(5) 0.6184(5) 0.6506(4) 0.0286(12) Uani 1 1 d . .
C015 C 0.4174(5) 0.1371(5) 1.0021(4) 0.0366(13) Uani 1 1 d . .
H015 H 0.4154 0.0808 1.0285 0.044 Uiso 1 1 calc R U
C016 C 0.8177(5) 0.3288(5) 0.6267(4) 0.0362(13) Uani 1 1 d . .
H016 H 0.8966 0.3745 0.6426 0.043 Uiso 1 1 calc R U
C017 C 0.1374(5) 0.0350(5) 0.8224(3) 0.0299(12) Uani 1 1 d . .
H017 H 0.1973 0.0856 0.8768 0.036 Uiso 1 1 calc R U
C018 C -0.0428(5) -0.1138(5) 0.6602(4) 0.0330(12) Uani 1 1 d . .
H018 H -0.1044 -0.1624 0.6065 0.040 Uiso 1 1 calc R U
C019 C 0.7009(5) 0.1287(6) 0.8362(4) 0.0371(14) Uani 1 1 d . .
C01A C 0.3712(5) 0.2150(5) 1.0384(4) 0.0335(13) Uani 1 1 d . .
H01A H 0.3380 0.2125 1.0899 0.040 Uiso 1 1 calc R U
C01B C 0.5907(5) 0.6894(5) 0.5935(4) 0.0357(13) Uani 1 1 d . .
H01B H 0.5654 0.7484 0.5991 0.043 Uiso 1 1 calc R U
C01C C 0.0254(5) -0.1893(5) 0.2731(4) 0.0339(13) Uani 1 1 d . .
H01C H 0.0654 -0.1836 0.2257 0.041 Uiso 1 1 calc R U
C01D C 0.4154(5) 0.7035(5) 0.7477(4) 0.0334(13) Uani 1 1 d . .
C01E C 0.6583(5) 0.6729(5) 0.5299(4) 0.0380(14) Uani 1 1 d . .
H01E H 0.6764 0.7191 0.4925 0.046 Uiso 1 1 calc R U
C01F C 0.7769(6) 0.2341(7) 0.9123(5) 0.0515(18) Uani 1 1 d . .
H01F H 0.8358 0.2290 0.9497 0.062 Uiso 1 1 calc R U
C01G C 0.0284(5) -0.0252(5) 0.8318(4) 0.0352(13) Uani 1 1 d . .
H01G H 0.0154 -0.0153 0.8928 0.042 Uiso 1 1 calc R U
C01H C -0.1523(5) -0.2670(5) 0.3187(4) 0.0385(14) Uani 1 1 d . .
H01H H -0.2314 -0.3123 0.3017 0.046 Uiso 1 1 calc R U
C01I C -0.0925(5) -0.2064(5) 0.4140(4) 0.0344(13) Uani 1 1 d . .
H01I H -0.1330 -0.2131 0.4609 0.041 Uiso 1 1 calc R U
C01J C 0.2855(5) 0.7530(5) 0.8435(4) 0.0401(14) Uani 1 1 d . .
H01J H 0.2437 0.7401 0.8887 0.048 Uiso 1 1 calc R U
C01K C 0.6987(5) 0.5868(5) 0.5225(4) 0.0381(14) Uani 1 1 d . .
H01K H 0.7449 0.5762 0.4806 0.046 Uiso 1 1 calc R U
B2L B 0.1004(5) -0.0629(5) 0.5491(4) 0.0260(13) Uani 1 1 d . .
C01M C -0.0611(5) -0.0998(5) 0.7513(4) 0.0394(14) Uani 1 1 d . .
H01M H -0.1338 -0.1409 0.7582 0.047 Uiso 1 1 calc R U
C01N C 0.4163(6) 0.7942(6) 0.7159(4) 0.0474(17) Uani 1 1 d . .
H01N H 0.4615 0.8117 0.6738 0.057 Uiso 1 1 calc R U
C01O C 0.3552(7) 0.8581(6) 0.7429(5) 0.056(2) Uani 1 1 d . .
H01O H 0.3590 0.9168 0.7190 0.068 Uiso 1 1 calc R U
C01P C 0.8638(5) 0.4463(6) 1.0238(4) 0.0480(16) Uani 1 1 d . .
H01D H 0.8946 0.5148 1.0070 0.072 Uiso 1 1 calc R U
H01L H 0.9245 0.4256 1.0425 0.072 Uiso 1 1 calc R U
H01P H 0.8292 0.4632 1.0765 0.072 Uiso 1 1 calc R U
C01Q C 0.2865(6) 0.8354(6) 0.8067(5) 0.0494(17) Uani 1 1 d . .
H01Q H 0.2421 0.8766 0.8235 0.059 Uiso 1 1 calc R U
C01R C -0.0906(5) -0.2585(5) 0.2481(4) 0.0397(14) Uani 1 1 d . .
H01R H -0.1290 -0.3004 0.1834 0.048 Uiso 1 1 calc R U
C01S C 0.7230(6) 0.0201(6) 0.8195(5) 0.0504(17) Uani 1 1 d . .
H01S H 0.6538 -0.0453 0.8147 0.076 Uiso 1 1 calc R U
H01T H 0.7823 0.0345 0.8723 0.076 Uiso 1 1 calc R U
H01U H 0.7469 0.0018 0.7607 0.076 Uiso 1 1 calc R U
B1T B 0.4779(6) 0.6234(6) 0.7187(4) 0.0312(14) Uani 1 1 d . .
C01U C 0.8487(7) 0.6491(7) 0.8504(5) 0.067(2) Uani 1 1 d . .
H01V H 0.8037 0.6743 0.8131 0.080 Uiso 1 1 calc R U
H01W H 0.7980 0.5731 0.8507 0.080 Uiso 1 1 calc R U

loop_
_atom_site_aniso_label
_atom_site_aniso_U_11
_atom_site_aniso_U_22
_atom_site_aniso_U_33
_atom_site_aniso_U_23
_atom_site_aniso_U_13
_atom_site_aniso_U_12
Ir01 0.02281(13) 0.02854(14) 0.03182(13) 0.01762(9) 0.01078(9) 0.01169(10)
Cl2 0.0655(14) 0.0767(15) 0.0833(14) 0.0129(11) 0.0226(11) 0.0268(12)
Cl1 0.0840(17) 0.0765(15) 0.0791(14) 0.0204(11) 0.0259(12) 0.0383(13)
O11 0.031(2) 0.030(2) 0.036(2) 0.0186(16) 0.0177(16) 0.0174(18)
O2 0.029(2) 0.040(2) 0.036(2) 0.0190(17) 0.0094(17) 0.0141(19)
O1 0.031(2) 0.043(2) 0.045(2) 0.0300(19) 0.0183(18) 0.0211(19)
O12 0.0205(19) 0.032(2) 0.0233(17) 0.0110(15) 0.0082(14) 0.0092(16)
O13 0.031(2) 0.038(2) 0.0264(19) 0.0111(16) 0.0112(16) 0.0117(18)
N00A 0.026(2) 0.026(2) 0.028(2) 0.0161(18) 0.0125(18) 0.017(2)
O10B 0.041(2) 0.043(2) 0.045(2) 0.0261(19) 0.0246(19) 0.026(2)
N00C 0.021(2) 0.025(2) 0.023(2) 0.0109(17) 0.0050(17) 0.0079(19)
C4D 0.023(3) 0.018(2) 0.028(3) 0.012(2) 0.010(2) 0.013(2)
C6E 0.016(3) 0.024(3) 0.026(3) 0.009(2) 0.001(2) 0.003(2)
C00F 0.021(3) 0.025(3) 0.022(2) 0.005(2) 0.001(2) 0.005(2)
C00G 0.030(3) 0.019(3) 0.034(3) 0.013(2) 0.015(2) 0.015(2)
C00H 0.026(3) 0.026(3) 0.030(3) 0.016(2) 0.013(2) 0.015(2)
C00I 0.030(3) 0.022(3) 0.030(3) 0.013(2) 0.013(2) 0.017(2)
C00J 0.022(3) 0.027(3) 0.024(3) 0.010(2) 0.005(2) 0.005(2)
C00K 0.022(3) 0.024(3) 0.035(3) 0.016(2) 0.013(2) 0.013(2)
C00L 0.027(3) 0.024(3) 0.026(3) 0.015(2) 0.012(2) 0.015(2)
C00M 0.019(3) 0.021(3) 0.028(3) 0.006(2) 0.003(2) 0.007(2)
C00N 0.027(3) 0.033(3) 0.038(3) 0.018(2) 0.012(2) 0.013(3)
C00O 0.031(3) 0.026(3) 0.030(3) 0.014(2) 0.014(2) 0.015(2)
C00P 0.024(3) 0.029(3) 0.030(3) 0.016(2) 0.004(2) 0.009(2)
C00Q 0.026(3) 0.026(3) 0.028(3) 0.008(2) 0.007(2) 0.009(2)
C00R 0.029(3) 0.023(3) 0.023(2) 0.010(2) 0.009(2) 0.013(2)
C00S 0.027(3) 0.027(3) 0.031(3) 0.013(2) 0.010(2) 0.013(2)
C00T 0.029(3) 0.026(3) 0.026(3) 0.007(2) 0.004(2) 0.005(2)
C00U 0.029(3) 0.025(3) 0.030(3) 0.013(2) 0.010(2) 0.016(2)
C00V 0.025(3) 0.060(4) 0.038(3) 0.027(3) 0.015(2) 0.019(3)
C00W 0.034(3) 0.027(3) 0.033(3) 0.016(2) 0.015(2) 0.015(3)
C00X 0.020(3) 0.025(3) 0.024(3) 0.007(2) 0.004(2) 0.006(2)
C00Y 0.042(4) 0.028(3) 0.036(3) 0.014(2) 0.016(3) 0.017(3)
C00Z 0.020(3) 0.029(3) 0.037(3) 0.013(2) 0.007(2) 0.011(2)
C010 0.027(3) 0.047(4) 0.037(3) 0.026(3) 0.009(2) 0.019(3)
C011 0.029(3) 0.027(3) 0.032(3) 0.012(2) 0.009(2) 0.015(2)
C012 0.038(3) 0.033(3) 0.047(3) 0.024(3) 0.026(3) 0.020(3)
C013 0.031(3) 0.037(3) 0.037(3) 0.018(2) 0.007(2) 0.021(3)
C014 0.021(3) 0.030(3) 0.034(3) 0.014(2) 0.006(2) 0.009(2)
C015 0.035(3) 0.047(4) 0.036(3) 0.027(3) 0.009(2) 0.016(3)
C016 0.032(3) 0.036(3) 0.052(4) 0.026(3) 0.020(3) 0.017(3)
C017 0.029(3) 0.034(3) 0.022(3) 0.009(2) 0.005(2) 0.010(3)
C018 0.028(3) 0.034(3) 0.034(3) 0.011(2) 0.012(2) 0.010(3)
C019 0.038(4) 0.053(4) 0.047(3) 0.034(3) 0.026(3) 0.031(3)
C01A 0.033(3) 0.039(3) 0.023(3) 0.012(2) 0.009(2) 0.009(3)
C01B 0.033(3) 0.035(3) 0.048(3) 0.025(3) 0.012(3) 0.017(3)
C01C 0.037(3) 0.039(3) 0.027(3) 0.012(2) 0.008(2) 0.018(3)
C01D 0.033(3) 0.035(3) 0.032(3) 0.013(2) 0.003(2) 0.016(3)
C01E 0.031(3) 0.044(4) 0.046(3) 0.030(3) 0.012(3) 0.012(3)
C01F 0.039(4) 0.079(5) 0.064(4) 0.044(4) 0.026(3) 0.037(4)
C01G 0.041(4) 0.045(3) 0.028(3) 0.019(3) 0.018(2) 0.021(3)
C01H 0.032(3) 0.038(3) 0.038(3) 0.010(3) 0.003(3) 0.011(3)
C01I 0.031(3) 0.035(3) 0.038(3) 0.014(2) 0.013(2) 0.012(3)
C01J 0.044(4) 0.047(4) 0.040(3) 0.019(3) 0.017(3) 0.027(3)
C01K 0.040(4) 0.035(3) 0.044(3) 0.022(3) 0.019(3) 0.013(3)
B2L 0.031(3) 0.022(3) 0.032(3) 0.012(2) 0.009(3) 0.017(3)
C01M 0.028(3) 0.046(4) 0.048(4) 0.023(3) 0.019(3) 0.013(3)
C01N 0.066(5) 0.056(4) 0.049(4) 0.031(3) 0.027(3) 0.043(4)
C01O 0.085(6) 0.061(5) 0.064(4) 0.039(4) 0.039(4) 0.055(5)
C01P 0.032(4) 0.069(5) 0.047(4) 0.027(3) 0.014(3) 0.020(3)
C01Q 0.060(5) 0.049(4) 0.059(4) 0.023(3) 0.022(3) 0.040(4)
C01R 0.043(4) 0.037(3) 0.031(3) 0.007(2) 0.002(3) 0.015(3)
C01S 0.057(5) 0.069(5) 0.064(4) 0.046(4) 0.033(4) 0.046(4)
B1T 0.027(3) 0.031(3) 0.029(3) 0.011(3) 0.000(2) 0.008(3)
C01U 0.055(5) 0.064(5) 0.076(5) 0.015(4) 0.009(4) 0.030(4)

loop_
_atom_type_symbol
_atom_type_description
_atom_type_scat_dispersion_real
_atom_type_scat_dispersion_imag
_atom_type_scat_source
C C 0.0033 0.0016 'International Tables Vol C Tables 4.2.6.8 and 6.1.1.4'
H H 0.0000 0.0000 'International Tables Vol C Tables 4.2.6.8 and 6.1.1.4'
N N 0.0061 0.0033 'International Tables Vol C Tables 4.2.6.8 and 6.1.1.4'
Ir Ir -1.4442 7.9887 'International Tables Vol C Tables 4.2.6.8 and 6.1.1.4'
O O 0.0106 0.0060 'International Tables Vol C Tables 4.2.6.8 and 6.1.1.4'
Cl Cl 0.1484 0.1585 'International Tables Vol C Tables 4.2.6.8 and 6.1.1.4'
B B 0.0013 0.0007 'International Tables Vol C Tables 4.2.6.8 and 6.1.1.4'

loop_
_geom_angle_atom_site_label_1
_geom_angle_atom_site_label_2
_geom_angle_atom_site_label_3
_geom_angle
C6E Ir01 C4D 89.17(19)
C6E Ir01 N00C 80.24(18)
C4D Ir01 N00C 100.53(18)
C6E Ir01 N00A 102.31(18)
C4D Ir01 N00A 80.65(18)
N00C Ir01 N00A 177.25(14)
C6E Ir01 O2 88.89(17)
C4D Ir01 O2 173.48(15)
N00C Ir01 O2 85.28(15)
N00A Ir01 O2 93.68(16)
C6E Ir01 O1 174.06(16)
C4D Ir01 O1 92.72(16)
N00C Ir01 O1 93.87(15)
N00A Ir01 O1 83.57(14)
O2 Ir01 O1 89.83(15)
C00X O11 C00P 123.0(4)
C00V O2 Ir01 124.8(4)
C019 O1 Ir01 122.4(4)
C00K O12 C00L 122.7(4)
C00R O13 C011 122.5(4)
C00N N00A C00G 118.8(4)
C00N N00A Ir01 125.1(3)
C00G N00A Ir01 115.5(3)
C00Z O10B C013 121.5(4)
C00J N00C C010 118.5(4)
C00J N00C Ir01 117.3(3)
C010 N00C Ir01 124.0(4)
C00L C4D C00H 114.1(4)
C00L C4D Ir01 131.6(4)
C00H C4D Ir01 114.3(4)
C00X C6E C00F 114.2(5)
C00X C6E Ir01 131.2(4)
C00F C6E Ir01 114.6(4)
C00Q C00F C6E 124.7(5)
C00Q C00F C00J 121.0(5)
C6E C00F C00J 114.3(5)
N00A C00G C00W 120.1(5)
N00A C00G C00H 114.7(4)
C00W C00G C00H 125.2(5)
C00O C00H C4D 124.4(5)
C00O C00H C00G 121.2(4)
C4D C00H C00G 114.4(4)
C00R C00I C00L 116.5(5)
C00R C00I B2L 121.3(5)
C00L C00I B2L 122.1(4)
N00C C00J C00T 121.4(5)
N00C C00J C00F 113.3(4)
C00T C00J C00F 125.4(5)
O12 C00K C017 113.6(4)
O12 C00K C00S 124.5(4)
C017 C00K C00S 122.0(5)
O12 C00L C4D 116.6(4)
O12 C00L C00I 119.1(4)
C4D C00L C00I 124.2(4)
C00Z C00M C00X 116.9(4)
C00Z C00M B1T 120.4(5)
C00X C00M B1T 122.5(5)
N00A C00N C016 123.7(5)
N00A C00N H00N 118.2
C016 C00N H00N 118.2
C00R C00O C00H 117.8(4)
C00R C00O H00O 121.1
C00H C00O H00O 121.1
O11 C00P C014 123.9(5)
O11 C00P C00Y 114.1(4)
C014 C00P C00Y 122.0(5)
C00F C00Q C00Z 117.8(5)
C00F C00Q H00Q 121.1
C00Z C00Q H00Q 121.1
O13 C00R C00O 116.3(4)
O13 C00R C00I 120.8(5)
C00O C00R C00I 122.9(5)
C00K C00S C018 116.2(5)
C00K C00S B2L 117.1(5)
C018 C00S B2L 126.7(5)
C00J C00T C01A 119.2(5)
C00J C00T H00T 120.4
C01A C00T H00T 120.4
C01I C00U C011 115.4(5)
C01I C00U B2L 127.3(5)
C011 C00U B2L 117.3(5)
O2 C00V C01F 126.0(6)
O2 C00V C01P 114.1(6)
C01F C00V C01P 120.0(6)
C00G C00W C012 119.6(5)
C00G C00W H00W 120.2
C012 C00W H00W 120.2
O11 C00X C6E 116.6(4)
O11 C00X C00M 119.1(4)
C6E C00X C00M 124.3(5)
C01K C00Y C00P 120.3(5)
C01K C00Y H00Y 119.9
C00P C00Y H00Y 119.9
O10B C00Z C00Q 116.0(5)
O10B C00Z C00M 122.0(5)
C00Q C00Z C00M 122.0(5)
N00C C010 C015 122.7(5)
N00C C010 H010 118.7
C015 C010 H010 118.7
C01C C011 O13 114.0(4)
C01C C011 C00U 122.7(5)
O13 C011 C00U 123.3(4)
C016 C012 C00W 119.1(5)
C016 C012 H012 120.4
C00W C012 H012 120.4
O10B C013 C01J 113.4(5)
O10B C013 C01D 123.2(5)
C01J C013 C01D 123.3(5)
C00P C014 C01B 115.8(5)
C00P C014 B1T 117.7(5)
C01B C014 B1T 126.4(5)
C01A C015 C010 119.0(5)
C01A C015 H015 120.5
C010 C015 H015 120.5
C012 C016 C00N 118.7(6)
C012 C016 H016 120.6
C00N C016 H016 120.6
C01G C017 C00K 119.8(5)
C01G C017 H017 120.1
C00K C017 H017 120.1
C01M C018 C00S 121.6(5)
C01M C018 H018 119.2
C00S C018 H018 119.2
O1 C019 C01F 128.4(5)
O1 C019 C01S 112.9(6)
C01F C019 C01S 118.7(6)
C015 C01A C00T 119.2(5)
C015 C01A H01A 120.4
C00T C01A H01A 120.4
C01E C01B C014 121.9(5)
C01E C01B H01B 119.0
C014 C01B H01B 119.0
C01R C01C C011 119.3(5)
C01R C01C H01C 120.3
C011 C01C H01C 120.3
C01N C01D C013 113.5(5)
C01N C01D B1T 128.0(5)
C013 C01D B1T 118.5(5)
C01K C01E C01B 119.5(5)
C01K C01E H01E 120.3
C01B C01E H01E 120.2
C00V C01F C019 128.5(6)
C00V C01F H01F 115.7
C019 C01F H01F 115.7
C01M C01G C017 120.4(5)
C01M C01G H01G 119.8
C017 C01G H01G 119.8
C01I C01H C01R 118.1(5)
C01I C01H H01H 120.9
C01R C01H H01H 120.9
C01H C01I C00U 123.5(5)
C01H C01I H01I 118.2
C00U C01I H01I 118.2
C01Q C01J C013 119.8(6)
C01Q C01J H01J 120.1
C013 C01J H01J 120.1
C00Y C01K C01E 120.5(5)
C00Y C01K H01K 119.7
C01E C01K H01K 119.7
C00I B2L C00S 114.3(5)
C00I B2L C00U 114.9(5)
C00S B2L C00U 130.7(5)
C01G C01M C018 120.1(5)
C01G C01M H01M 119.9
C018 C01M H01M 119.9
C01O C01N C01D 124.1(6)
C01O C01N H01N 118.0
C01D C01N H01N 118.0
C01N C01O C01Q 120.0(6)
C01N C01O H01O 120.0
C01Q C01O H01O 120.0
C00V C01P H01D 109.5
C00V C01P H01L 109.5
H01D C01P H01L 109.5
C00V C01P H01P 109.5
H01D C01P H01P 109.5
H01L C01P H01P 109.5
C01J C01Q C01O 119.2(6)
C01J C01Q H01Q 120.4
C01O C01Q H01Q 120.4
C01C C01R C01H 121.0(5)
C01C C01R H01R 119.5
C01H C01R H01R 119.5
C019 C01S H01S 109.5
C019 C01S H01T 109.5
H01S C01S H01T 109.5
C019 C01S H01U 109.5
H01S C01S H01U 109.5
H01T C01S H01U 109.5
C00M B1T C01D 114.2(5)
C00M B1T C014 113.8(5)
C01D B1T C014 132.1(5)
Cl2 C01U Cl1 110.4(4)
Cl2 C01U H01V 109.6
Cl1 C01U H01V 109.6
Cl2 C01U H01W 109.6
Cl1 C01U H01W 109.6
H01V C01U H01W 108.1

loop_
_geom_bond_atom_site_label_1
_geom_bond_atom_site_label_2
_geom_bond_distance
Ir01 C6E 2.011(5)
Ir01 C4D 2.024(5)
Ir01 N00C 2.029(4)
Ir01 N00A 2.042(4)
Ir01 O2 2.149(4)
Ir01 O1 2.155(4)
Cl2 C01U 1.742(7)
Cl1 C01U 1.773(8)
O11 C00X 1.375(6)
O11 C00P 1.376(6)
O2 C00V 1.266(7)
O1 C019 1.273(7)
O12 C00K 1.371(6)
O12 C00L 1.382(5)
O13 C00R 1.380(6)
O13 C011 1.386(6)
N00A C00N 1.333(7)
N00A C00G 1.367(6)
O10B C00Z 1.365(6)
O10B C013 1.384(6)
N00C C00J 1.348(7)
N00C C010 1.364(6)
C4D C00L 1.413(7)
C4D C00H 1.420(7)
C6E C00X 1.405(7)
C6E C00F 1.419(7)
C00F C00Q 1.386(7)
C00F C00J 1.484(7)
C00G C00W 1.392(7)
C00G C00H 1.470(7)
C00H C00O 1.399(7)
C00I C00R 1.406(7)
C00I C00L 1.421(7)
C00I B2L 1.511(8)
C00J C00T 1.394(7)
C00K C017 1.395(7)
C00K C00S 1.405(7)
C00M C00Z 1.409(7)
C00M C00X 1.413(7)
C00M B1T 1.515(8)
C00N C016 1.374(7)
C00N H00N 0.9300
C00O C00R 1.380(7)
C00O H00O 0.9300
C00P C014 1.399(7)
C00P C00Y 1.400(7)
C00Q C00Z 1.393(7)
C00Q H00Q 0.9300
C00S C018 1.429(7)
C00S B2L 1.551(7)
C00T C01A 1.401(7)
C00T H00T 0.9300
C00U C01I 1.394(8)
C00U C011 1.417(7)
C00U B2L 1.555(7)
C00V C01F 1.405(9)
C00V C01P 1.489(8)
C00W C012 1.403(8)
C00W H00W 0.9300
C00Y C01K 1.364(7)
C00Y H00Y 0.9300
C010 C015 1.379(7)
C010 H010 0.9300
C011 C01C 1.373(7)
C012 C016 1.365(8)
C012 H012 0.9300
C013 C01J 1.401(8)
C013 C01D 1.405(8)
C014 C01B 1.430(7)
C014 B1T 1.549(8)
C015 C01A 1.372(8)
C015 H015 0.9300
C016 H016 0.9300
C017 C01G 1.385(8)
C017 H017 0.9300
C018 C01M 1.385(8)
C018 H018 0.9300
C019 C01F 1.407(9)
C019 C01S 1.507(8)
C01A H01A 0.9300
C01B C01E 1.389(8)
C01B H01B 0.9300
C01C C01R 1.371(8)
C01C H01C 0.9300
C01D C01N 1.402(8)
C01D B1T 1.540(8)
C01E C01K 1.388(8)
C01E H01E 0.9300
C01F H01F 0.9300
C01G C01M 1.379(8)
C01G H01G 0.9300
C01H C01I 1.378(7)
C01H C01R 1.403(8)
C01H H01H 0.9300
C01I H01I 0.9300
C01J C01Q 1.347(8)
C01J H01J 0.9300
C01K H01K 0.9300
C01M H01M 0.9300
C01N C01O 1.357(8)
C01N H01N 0.9300
C01O C01Q 1.402(9)
C01O H01O 0.9300
C01P H01D 0.9600
C01P H01L 0.9600
C01P H01P 0.9600
C01Q H01Q 0.9300
C01R H01R 0.9300
C01S H01S 0.9600
C01S H01T 0.9600
C01S H01U 0.9600
C01U H01V 0.9700
C01U H01W 0.9700

loop_
_platon_squeeze_void_nr
_platon_squeeze_void_average_x
_platon_squeeze_void_average_y
_platon_squeeze_void_average_z
_platon_squeeze_void_volume
_platon_squeeze_void_count_electrons
_platon_squeeze_void_content
1 0.000 0.500 0.500 145 32 ' '
2 0.150 0.900 0.958 7 1 ' '
3 0.850 0.100 0.042 7 1 ' '
